data_4113985
loop_
_publ_author_name
'Daniel J. Fox'
'Robert G. Bergman'

_publ_section_title
;
 Synthesis of a First-Row Transition Metal Parent Amido Complex and Carbon
 Monoxide Insertion into the Amide N-H Bond
;
_journal_name_full 'Journal of the American Chemical Society'
_journal_page_first 8984
_journal_page_last 8985
_journal_paper_doi 10.1021/ja035707a
_journal_volume 125
_journal_year 2003
_chemical_formula_moiety 'C12 H35 Fe N P4 '
_chemical_formula_sum 'C12 H35 Fe N P4'
_chemical_formula_weight 373.16
_space_group_IT_number 14
_symmetry_cell_setting monoclinic
_symmetry_Int_Tables_number 14
_symmetry_space_group_name_Hall '-P 2yn'
_symmetry_space_group_name_H-M 'P 1 21/n 1'
_atom_sites_solution_primary direct
_audit_creation_date 'Fri Apr 18 11:07:42 2003'
_audit_creation_method 'by teXsan'
_cell_angle_alpha 90
_cell_angle_beta 91.736(2)
_cell_angle_gamma 90
_cell_formula_units_Z 4
_cell_length_a 9.5433(3)
_cell_length_b 12.2238(4)
_cell_length_c 16.8938(5)
_cell_measurement_reflns_used 2526
_cell_measurement_temperature 154.2
_cell_measurement_theta_max 22.5
_cell_measurement_theta_min 1.8
_cell_volume 1969.85(11)
_computing_cell_refinement 'Bruker SAINT v5.04'
_computing_data_collection 'Bruker SMART v5.0'
_computing_data_reduction 'Bruker SAINT v5.04'
_computing_publication_material teXsan
_computing_structure_refinement teXsan
_computing_structure_solution SIR92
_diffrn_ambient_temperature 154.2
_diffrn_measured_fraction_theta_full 0.9669
_diffrn_measured_fraction_theta_max 0.9669
_diffrn_measurement_device_type 'SMART CCD'
_diffrn_measurement_method \w-scan
_diffrn_radiation_type 'Mo K\a'
_diffrn_radiation_wavelength 0.7107
_diffrn_reflns_av_R_equivalents 0.043
_diffrn_reflns_limit_h_max 10
_diffrn_reflns_limit_h_min 0
_diffrn_reflns_limit_k_max 14
_diffrn_reflns_limit_k_min 0
_diffrn_reflns_limit_l_max 19
_diffrn_reflns_limit_l_min -19
_diffrn_reflns_number 3383
_diffrn_reflns_theta_full 24.62
_diffrn_reflns_theta_max 24.62
_diffrn_reflns_theta_min 0.00
_exptl_absorpt_coefficient_mu 1.077
_exptl_absorpt_correction_T_max 0.850
_exptl_absorpt_correction_T_min 0.590
_exptl_absorpt_correction_type empirical
_exptl_absorpt_process_details 'Blessing, 1995'
_exptl_crystal_colour red
_exptl_crystal_density_diffrn 1.258
_exptl_crystal_description tablet
_exptl_crystal_F_000 800.00
_exptl_crystal_size_max 0.250
_exptl_crystal_size_mid 0.210
_exptl_crystal_size_min 0.200
_refine_diff_density_max 0.77
_refine_diff_density_min -0.64
_refine_ls_extinction_method none
_refine_ls_goodness_of_fit_ref 1.745
_refine_ls_hydrogen_treatment noref
_refine_ls_matrix_type full
_refine_ls_number_parameters 163
_refine_ls_number_reflns 1911
_refine_ls_number_restraints 0
_refine_ls_R_factor_all 0.0822
_refine_ls_R_factor_gt 0.0469
_refine_ls_shift/su_max 0.0005
_refine_ls_structure_factor_coef F
_refine_ls_weighting_details 'w = 1/[\s^2^(Fo) + 0.00022|Fo|^2^]'
_refine_ls_weighting_scheme calc
_refine_ls_wR_factor_gt 0.0516
_refine_ls_wR_factor_ref 0.0553
_reflns_number_gt 1911
_reflns_number_total 3218
_reflns_threshold_expression F^2^>3.0\s(F^2^)
_cod_data_source_file ja035707asi20030613_111731.cif
_cod_data_source_block DJF276_for_Dan_Fox_@_-117C
_cod_original_cell_volume 1969.8(1)
_cod_original_sg_symbol_H-M 'P 21/n '
_cod_original_formula_sum 'C12 H35 Fe N P4 '
_cod_database_code 4113985

loop_
_symmetry_equiv_pos_as_xyz
x,y,z
1/2-x,1/2+y,1/2-z
-x,-y,-z
1/2+x,1/2-y,1/2+z

loop_
_atom_site_label
_atom_site_type_symbol
_atom_site_fract_x
_atom_site_fract_y
_atom_site_fract_z
_atom_site_U_iso_or_equiv
_atom_site_adp_type
_atom_site_occupancy
_atom_site_calc_flag
Fe1 Fe 0.98197(9) 0.16690(7) 0.73394(5) 0.0226(2) Uani 1.00 d
P1 P 0.8733(2) 0.0960(1) 0.83362(10) 0.0318(5) Uani 1.00 d
P2 P 1.1247(2) 0.2392(1) 0.82312(9) 0.0271(5) Uani 1.00 d
P3 P 0.8407(2) 0.0957(1) 0.64351(10) 0.0302(5) Uani 1.00 d
P4 P 1.0798(2) 0.2533(1) 0.63698(9) 0.0317(5) Uani 1.00 d
N1 N 1.1178(6) 0.0350(4) 0.7369(3) 0.046(2) Uani 1.00 d
C1 C 0.9511(8) 0.1492(6) 0.9284(4) 0.047(2) Uani 1.00 d
C2 C 1.1033(8) 0.1660(6) 0.9184(4) 0.047(2) Uani 1.00 d
C3 C 0.8827(9) -0.0508(6) 0.8525(4) 0.057(3) Uani 1.00 d
C4 C 0.6873(8) 0.1189(7) 0.8495(4) 0.066(3) Uani 1.00 d
C5 C 1.3140(7) 0.2325(5) 0.8130(4) 0.041(2) Uani 1.00 d
C6 C 1.0997(7) 0.3809(5) 0.8540(3) 0.040(2) Uani 1.00 d
C7 C 0.9044(8) 0.1323(6) 0.5437(4) 0.049(2) Uani 1.00 d
C8 C 0.9630(8) 0.2457(6) 0.5470(4) 0.054(3) Uani 1.00 d
C9 C 0.8207(7) -0.0519(5) 0.6315(4) 0.043(2) Uani 1.00 d
C10 C 0.6573(7) 0.1384(6) 0.6330(4) 0.050(2) Uani 1.00 d
C11 C 1.2440(8) 0.2018(6) 0.5984(4) 0.056(3) Uani 1.00 d
C12 C 1.1173(8) 0.4002(6) 0.6385(4) 0.049(2) Uani 1.00 d
H1 H 0.9081 0.2167 0.9414 0.0561 Uiso 1.00 calc
H2 H 0.9369 0.0978 0.9696 0.0561 Uiso 1.00 calc
H3 H 1.1499 0.0973 0.9172 0.0562 Uiso 1.00 calc
H4 H 1.1411 0.2086 0.9610 0.0562 Uiso 1.00 calc
H5 H 0.8531 -0.0654 0.9046 0.0687 Uiso 1.00 calc
H6 H 0.8235 -0.0882 0.8153 0.0687 Uiso 1.00 calc
H7 H 0.9766 -0.0751 0.8474 0.0687 Uiso 1.00 calc
H8 H 0.6659 0.1941 0.8417 0.0797 Uiso 1.00 calc
H9 H 0.6331 0.0759 0.8132 0.0797 Uiso 1.00 calc
H10 H 0.6661 0.0986 0.9021 0.0797 Uiso 1.00 calc
H11 H 1.3427 0.1582 0.8112 0.0497 Uiso 1.00 calc
H12 H 1.3389 0.2683 0.7655 0.0497 Uiso 1.00 calc
H13 H 1.3591 0.2676 0.8570 0.0497 Uiso 1.00 calc
H14 H 1.1505 0.3937 0.9023 0.0484 Uiso 1.00 calc
H15 H 1.1328 0.4287 0.8143 0.0484 Uiso 1.00 calc
H16 H 1.0029 0.3941 0.8613 0.0484 Uiso 1.00 calc
H17 H 0.9752 0.0824 0.5290 0.0588 Uiso 1.00 calc
H18 H 0.8286 0.1295 0.5059 0.0588 Uiso 1.00 calc
H19 H 0.8894 0.2976 0.5504 0.0649 Uiso 1.00 calc
H20 H 1.0151 0.2599 0.5010 0.0649 Uiso 1.00 calc
H21 H 0.7615 -0.0794 0.6711 0.0521 Uiso 1.00 calc
H22 H 0.7802 -0.0672 0.5807 0.0521 Uiso 1.00 calc
H23 H 0.9100 -0.0860 0.6365 0.0521 Uiso 1.00 calc
H24 H 0.6516 0.2158 0.6371 0.0602 Uiso 1.00 calc
H25 H 0.6203 0.1159 0.5827 0.0602 Uiso 1.00 calc
H26 H 0.6048 0.1057 0.6736 0.0602 Uiso 1.00 calc
H27 H 1.2300 0.1299 0.5783 0.0673 Uiso 1.00 calc
H28 H 1.2735 0.2484 0.5571 0.0673 Uiso 1.00 calc
H29 H 1.3137 0.2004 0.6397 0.0673 Uiso 1.00 calc
H30 H 1.1972 0.4138 0.6720 0.0592 Uiso 1.00 calc
H31 H 1.1351 0.4245 0.5864 0.0592 Uiso 1.00 calc
H32 H 1.0389 0.4385 0.6581 0.0592 Uiso 1.00 calc
H33 H 0.8790 0.2728 0.7362 0.0416 Uiso 1.00 calc
H34 H 1.0721 -0.0326 0.7240 0.0416 Uiso 1.00 calc
H35 H 1.1734 0.0455 0.7031 0.0416 Uiso 1.00 calc

loop_
_atom_site_aniso_label
_atom_site_aniso_U_11
_atom_site_aniso_U_22
_atom_site_aniso_U_33
_atom_site_aniso_U_12
_atom_site_aniso_U_13
_atom_site_aniso_U_23
Fe1 0.0308(5) 0.0269(5) 0.0102(5) 0.0017(5) -0.0002(4) -0.0006(4)
P1 0.044(1) 0.034(1) 0.0174(10) -0.0080(9) 0.0037(8) -0.0007(8)
P2 0.033(1) 0.033(1) 0.0147(9) -0.0032(9) -0.0026(8) 0.0008(8)
P3 0.041(1) 0.032(1) 0.0178(10) -0.0019(9) -0.0064(8) -0.0013(8)
P4 0.040(1) 0.041(1) 0.0142(10) -0.0043(9) -0.0013(8) 0.0031(8)
N1 0.053(4) 0.049(4) 0.037(4) -0.002(3) 0.001(3) 0.004(3)
C1 0.069(5) 0.058(5) 0.013(4) -0.019(4) 0.007(4) -0.004(3)
C2 0.074(5) 0.053(5) 0.013(4) -0.010(5) -0.003(4) 0.009(3)
C3 0.102(7) 0.047(5) 0.022(4) -0.015(5) 0.001(4) 0.003(4)
C4 0.061(6) 0.088(6) 0.052(5) -0.018(5) 0.018(4) 0.010(5)
C5 0.046(4) 0.050(5) 0.028(4) 0.000(4) -0.011(3) 0.000(3)
C6 0.053(5) 0.050(5) 0.018(4) -0.007(4) -0.004(3) -0.003(3)
C7 0.072(5) 0.058(5) 0.017(4) -0.011(4) -0.010(4) 0.002(3)
C8 0.072(6) 0.071(6) 0.018(4) -0.020(5) -0.013(4) 0.010(4)
C9 0.060(5) 0.043(5) 0.027(4) -0.006(4) -0.008(4) -0.006(3)
C10 0.051(5) 0.045(5) 0.053(5) -0.004(4) -0.023(4) -0.008(4)
C11 0.061(5) 0.073(6) 0.035(5) 0.005(5) 0.020(4) 0.010(4)
C12 0.067(5) 0.056(5) 0.024(4) -0.015(4) -0.007(4) 0.013(4)

loop_
_atom_type_symbol
_atom_type_description
_atom_type_scat_dispersion_real
_atom_type_scat_dispersion_imag
_atom_type_scat_source
Fe Fe 0.346 0.844
;International Tables for Crystallography
(1992, Vol. C, Tables 4.2.6.8 and 6.1.1.1)
;
P P 0.102 0.094
;International Tables for Crystallography
(1992, Vol. C, Tables 4.2.6.8 and 6.1.1.1)
;
N N 0.006 0.003
;International Tables for Crystallography
(1992, Vol. C, Tables 4.2.6.8 and 6.1.1.1)
;
C C 0.003 0.002
;International Tables for Crystallography
(1992, Vol. C, Tables 4.2.6.8 and 6.1.1.1)
;
H H 0.000 0.000
;International Tables for Crystallography
(1992, Vol. C, Table 6.1.1.2)
;

loop_
_geom_angle_atom_site_label_1
_geom_angle_atom_site_label_2
_geom_angle_atom_site_label_3
_geom_angle
P1 FE1 P2 85.95(7)
P1 FE1 P3 94.81(7)
P1 FE1 P4 174.20(8)
P1 FE1 N1 89.1(2)
P2 FE1 P3 179.24(8)
P2 FE1 P4 92.86(7)
P2 FE1 N1 85.5(2)
P3 FE1 P4 86.38(7)
P3 FE1 N1 94.5(2)
P4 FE1 N1 96.5(2)
FE1 P1 C1 109.8(2)
FE1 P1 C3 120.2(2)
FE1 P1 C4 122.7(3)
C1 P1 C3 100.2(3)
C1 P1 C4 100.6(3)
C3 P1 C4 99.7(4)
FE1 P2 C2 108.6(2)
FE1 P2 C5 121.1(2)
FE1 P2 C6 119.7(2)
C2 P2 C5 101.3(3)
C2 P2 C6 101.0(3)
C5 P2 C6 102.0(3)
FE1 P3 C7 109.0(2)
FE1 P3 C9 122.1(2)
FE1 P3 C10 121.5(2)
C7 P3 C9 100.0(3)
C7 P3 C10 100.4(3)
C9 P3 C10 100.0(3)
FE1 P4 C8 109.3(2)
FE1 P4 C11 119.5(2)
FE1 P4 C12 123.5(2)
C8 P4 C11 101.0(3)
C8 P4 C12 99.9(3)
C11 P4 C12 100.0(3)
P1 C1 C2 108.5(4)
P2 C2 C1 107.4(5)
P3 C7 C8 108.7(4)
P4 C8 C7 106.9(5)

loop_
_geom_bond_atom_site_label_1
_geom_bond_atom_site_label_2
_geom_bond_distance
_geom_bond_publ_flag
FE1 P1 2.183(2) yes
FE1 P2 2.187(2) yes
FE1 P3 2.187(2) yes
FE1 P4 2.182(2) yes
FE1 N1 2.069(6) yes
P1 C1 1.862(6) yes
P1 C3 1.824(7) yes
P1 C4 1.825(8) yes
P2 C2 1.859(6) yes
P2 C5 1.821(7) yes
P2 C6 1.827(7) yes
P3 C7 1.864(7) yes
P3 C9 1.826(7) yes
P3 C10 1.829(7) yes
P4 C8 1.860(7) yes
P4 C11 1.826(7) yes
P4 C12 1.832(7) yes
C1 C2 1.481(9) yes
C7 C8 1.495(9) yes

loop_
_geom_torsion_atom_site_label_1
_geom_torsion_atom_site_label_2
_geom_torsion_atom_site_label_3
_geom_torsion_atom_site_label_4
_geom_torsion
FE1 P1 C1 C2 -33.9(6)
FE1 P2 C2 C1 -42.6(5)
FE1 P3 C7 C8 -36.3(6)
FE1 P4 C8 C7 -40.7(6)
P1 FE1 P2 C2 17.0(3)
P1 FE1 P2 C5 133.4(3)
P1 FE1 P2 C6 -98.1(2)
P1 FE1 P3 C7 -177.2(3)
P1 FE1 P3 C9 -61.6(3)
P1 FE1 P3 C10 67.1(3)
P1 FE1 P4 C8 -87.3(8)
P1 FE1 P4 C11 157.3(8)
P1 FE1 P4 C12 29.4(9)
P1 C1 C2 P2 46.7(6)
P2 FE1 P1 C1 5.9(3)
P2 FE1 P1 C3 -109.4(3)
P2 FE1 P1 C4 123.5(3)
P2 FE1 P3 C7 5(6)
P2 FE1 P3 C9 121(6)
P2 FE1 P3 C10 -109(6)
P2 FE1 P4 C8 -165.4(3)
P2 FE1 P4 C11 79.2(3)
P2 FE1 P4 C12 -48.6(3)
P3 FE1 P1 C1 -174.1(3)
P3 FE1 P1 C3 70.7(3)
P3 FE1 P1 C4 -56.5(3)
P3 FE1 P2 C2 -166(6)
P3 FE1 P2 C5 -49(6)
P3 FE1 P2 C6 78(6)
P3 FE1 P4 C8 14.7(3)
P3 FE1 P4 C11 -100.7(3)
P3 FE1 P4 C12 131.4(3)
P3 C7 C8 P4 47.1(6)
P4 FE1 P1 C1 -72.5(8)
P4 FE1 P1 C3 172.2(8)
P4 FE1 P1 C4 45.1(9)
P4 FE1 P2 C2 -168.7(3)
P4 FE1 P2 C5 -52.3(3)
P4 FE1 P2 C6 76.2(2)
P4 FE1 P3 C7 8.5(3)
P4 FE1 P3 C9 124.1(3)
P4 FE1 P3 C10 -107.2(3)
N1 FE1 P1 C1 91.4(3)
N1 FE1 P1 C3 -23.8(3)
N1 FE1 P1 C4 -151.0(3)
N1 FE1 P2 C2 -72.4(3)
N1 FE1 P2 C5 43.9(3)
N1 FE1 P2 C6 172.5(3)
N1 FE1 P3 C7 -87.7(3)
N1 FE1 P3 C9 27.9(3)
N1 FE1 P3 C10 156.6(3)
N1 FE1 P4 C8 108.9(3)
N1 FE1 P4 C11 -6.6(3)
N1 FE1 P4 C12 -134.4(3)
C1 C2 P2 C5 -171.1(5)
C1 C2 P2 C6 84.2(5)
C2 C1 P1 C3 93.5(5)
C2 C1 P1 C4 -164.5(5)
C7 C8 P4 C11 86.1(5)
C7 C8 P4 C12 -171.5(5)
C8 C7 P3 C9 -165.4(5)
C8 C7 P3 C10 92.3(5)
